data_4516330
loop_
_publ_author_name
'Duggirala, Naga Kiran'
'Wood, Geoffrey P. F.'
'Fischer, Addison'
'Wojtas, \/Lukasz'
'Perry, Miranda L.'
'Zaworotko, Michael J.'

_publ_section_title
;
 Hydrogen Bond Hierarchy: Persistent
 Phenol&#x00B7;&#x00B7;&#x00B7;Chloride Hydrogen Bonds in the Presence of
 Carboxylic Acid Moieties
;
_journal_issue 9
_journal_name_full 'Crystal Growth &amp; Design'
_journal_page_first 4341
_journal_paper_doi 10.1021/acs.cgd.5b00628
_journal_volume 15
_journal_year 2015
_chemical_formula_moiety 'C7 H6 O3, C5 H6 N, Cl'
_chemical_formula_sum 'C12 H12 Cl N O3'
_chemical_formula_weight 253.68
_space_group_IT_number 14
_space_group_name_Hall '-P 2yn'
_space_group_name_H-M_alt 'P 1 21/n 1'
_symmetry_cell_setting monoclinic
_symmetry_space_group_name_H-M 'P 1 21/n 1'
_atom_sites_solution_hydrogens geom
_atom_sites_solution_primary direct
_atom_sites_solution_secondary difmap
_audit_creation_method SHELXL-97
_cell_angle_alpha 90.00
_cell_angle_beta 106.3740(10)
_cell_angle_gamma 90.00
_cell_formula_units_Z 4
_cell_length_a 12.4053(3)
_cell_length_b 6.7701(2)
_cell_length_c 14.9514(3)
_cell_measurement_temperature 228(2)
_cell_volume 1204.77(5)
_computing_cell_refinement 'APEX2 (Bruker, 2010); SAINT (Bruker, 2009)'
_computing_data_collection 'APEX2 (Bruker, 2010)'
_computing_data_reduction 'SAINT (Bruker, 2009);XPREP(Sheldrick,2008)'
_computing_publication_material 'OLEX2 (Dolomanov,2009)'
_computing_structure_refinement 'SHELXTL (Sheldrick, 2008), OLEX2 (2009)'
_computing_structure_solution 'SHELXS-97 (Sheldrick, 2008)'
_diffrn_ambient_temperature 228(2)
_diffrn_measured_fraction_theta_full 0.995
_diffrn_measured_fraction_theta_max 0.979
_diffrn_measurement_device_type 'BRUKER SMART APEXII CCD'
_diffrn_measurement_method 'omega scans'
_diffrn_radiation_monochromator graphite
_diffrn_radiation_source 'fine-focus sealed tube'
_diffrn_radiation_type CuK\a
_diffrn_radiation_wavelength 1.54178
_diffrn_reflns_av_R_equivalents 0.0326
_diffrn_reflns_av_sigmaI/netI 0.0237
_diffrn_reflns_limit_h_max 14
_diffrn_reflns_limit_h_min -14
_diffrn_reflns_limit_k_max 7
_diffrn_reflns_limit_k_min -8
_diffrn_reflns_limit_l_max 17
_diffrn_reflns_limit_l_min -17
_diffrn_reflns_number 10334
_diffrn_reflns_theta_full 66.60
_diffrn_reflns_theta_max 68.06
_diffrn_reflns_theta_min 4.10
_exptl_absorpt_coefficient_mu 2.793
_exptl_absorpt_correction_T_max 0.7487
_exptl_absorpt_correction_T_min 0.4502
_exptl_absorpt_correction_type multi-scan
_exptl_absorpt_process_details 'SADABS; (Sheldrick, 2003)'
_exptl_crystal_colour colorless
_exptl_crystal_density_diffrn 1.399
_exptl_crystal_density_method 'not measured'
_exptl_crystal_description block
_exptl_crystal_F_000 528
_exptl_crystal_size_max 0.34
_exptl_crystal_size_mid 0.21
_exptl_crystal_size_min 0.11
_refine_diff_density_max 0.177
_refine_diff_density_min -0.193
_refine_diff_density_rms 0.041
_refine_ls_extinction_method none
_refine_ls_goodness_of_fit_ref 1.047
_refine_ls_hydrogen_treatment constr
_refine_ls_matrix_type full
_refine_ls_number_parameters 200
_refine_ls_number_reflns 2148
_refine_ls_number_restraints 1
_refine_ls_restrained_S_all 1.048
_refine_ls_R_factor_all 0.0343
_refine_ls_R_factor_gt 0.0297
_refine_ls_shift/su_max 0.000
_refine_ls_shift/su_mean 0.000
_refine_ls_structure_factor_coef Fsqd
_refine_ls_weighting_details 'calc w=1/[\s^2^(Fo^2^)+(0.0475P)^2^+0.2858P] where P=(Fo^2^+2Fc^2^)/3'
_refine_ls_weighting_scheme calc
_refine_ls_wR_factor_gt 0.0792
_refine_ls_wR_factor_ref 0.0823
_reflns_number_gt 1928
_reflns_number_total 2148
_reflns_threshold_expression >2sigma(I)
_cod_data_source_file cg5b00628_si_002.cif
_cod_data_source_block shelxl
_cod_original_sg_symbol_H-M P21/n
_cod_database_code 4516330

loop_
_symmetry_equiv_pos_as_xyz
'x, y, z'
'-x+1/2, y+1/2, -z+1/2'
'-x, -y, -z'
'x-1/2, -y-1/2, z-1/2'

loop_
_atom_site_label
_atom_site_type_symbol
_atom_site_fract_x
_atom_site_fract_y
_atom_site_fract_z
_atom_site_U_iso_or_equiv
_atom_site_adp_type
_atom_site_occupancy
_atom_site_symmetry_multiplicity
_atom_site_calc_flag
_atom_site_refinement_flags
Cl01 Cl 0.34553(3) 0.61909(5) 0.29119(2) 0.03324(14) Uani 1 1 d .
O002 O 0.56625(10) 0.46785(17) 0.25995(8) 0.0407(3) Uani 1 1 d D
O003 O 0.42445(9) -0.34750(16) 0.05280(8) 0.0390(3) Uani 1 1 d .
O004 O 0.60153(10) -0.32614(17) 0.04748(9) 0.0429(3) Uani 1 1 d .
N005 N 0.19939(11) 0.5449(2) 0.09024(10) 0.0401(3) Uani 1 1 d .
C006 C 0.55175(12) 0.2912(2) 0.21453(10) 0.0304(3) Uani 1 1 d .
C007 C 0.53116(12) -0.0702(2) 0.12244(10) 0.0280(3) Uani 1 1 d .
C008 C 0.63103(13) 0.0365(3) 0.14186(11) 0.0353(4) Uani 1 1 d .
C009 C 0.51871(12) -0.2589(2) 0.07156(10) 0.0308(3) Uani 1 1 d .
C010 C 0.45230(12) 0.1851(2) 0.19720(10) 0.0295(3) Uani 1 1 d .
C011 C 0.44230(13) 0.0063(2) 0.15122(10) 0.0300(3) Uani 1 1 d .
C012 C 0.64151(14) 0.2156(3) 0.18735(12) 0.0376(4) Uani 1 1 d .
C013 C 0.14338(16) 0.4185(3) -0.06025(12) 0.0446(4) Uani 1 1 d .
C014 C 0.15432(15) 0.7190(3) 0.06207(13) 0.0467(4) Uani 1 1 d .
C015 C 0.19597(15) 0.3952(3) 0.03237(12) 0.0419(4) Uani 1 1 d .
C016 C 0.09476(17) 0.5958(3) -0.09211(13) 0.0520(5) Uani 1 1 d .
C017 C 0.10031(18) 0.7482(3) -0.02993(15) 0.0567(5) Uani 1 1 d .
H003 H 0.4195 -0.4679 0.0172 0.074(14) Uiso 0.50 1 d PR
H004 H 0.5964 -0.4437 0.0167 0.100(19) Uiso 0.50 1 d PR
H010 H 0.3924(15) 0.234(3) 0.2182(13) 0.040(5) Uiso 1 1 d .
H011 H 0.3749(15) -0.069(3) 0.1411(13) 0.038(5) Uiso 1 1 d .
H008 H 0.6926(17) -0.012(3) 0.1229(13) 0.049(5) Uiso 1 1 d .
H012 H 0.7082(17) 0.288(3) 0.2013(13) 0.049(5) Uiso 1 1 d .
H014 H 0.1626(18) 0.811(3) 0.1084(16) 0.060(6) Uiso 1 1 d .
H002 H 0.5044(14) 0.501(3) 0.2664(14) 0.055(6) Uiso 1 1 d D
H005 H 0.2366(19) 0.542(3) 0.1496(16) 0.059(6) Uiso 1 1 d .
H013 H 0.1409(18) 0.309(3) -0.1005(16) 0.064(6) Uiso 1 1 d .
H015 H 0.2300(19) 0.275(4) 0.0598(16) 0.065(6) Uiso 1 1 d .
H016 H 0.056(2) 0.614(3) -0.1568(17) 0.070(7) Uiso 1 1 d .
H017 H 0.067(2) 0.868(3) -0.0500(17) 0.074(7) Uiso 1 1 d .

loop_
_atom_site_aniso_label
_atom_site_aniso_U_11
_atom_site_aniso_U_22
_atom_site_aniso_U_33
_atom_site_aniso_U_23
_atom_site_aniso_U_13
_atom_site_aniso_U_12
Cl01 0.0359(2) 0.0334(2) 0.0290(2) -0.00456(14) 0.00678(15) 0.00094(14)
O002 0.0363(7) 0.0364(6) 0.0483(7) -0.0148(5) 0.0101(5) -0.0029(5)
O003 0.0368(6) 0.0353(6) 0.0472(7) -0.0097(5) 0.0157(5) -0.0049(5)
O004 0.0412(6) 0.0382(7) 0.0559(7) -0.0128(6) 0.0247(6) -0.0009(5)
N005 0.0324(7) 0.0613(10) 0.0246(7) 0.0002(6) 0.0046(6) -0.0019(6)
C006 0.0333(8) 0.0295(8) 0.0258(7) -0.0017(6) 0.0040(6) 0.0010(6)
C007 0.0316(8) 0.0278(7) 0.0246(7) 0.0013(6) 0.0079(6) 0.0020(6)
C008 0.0305(8) 0.0391(9) 0.0388(9) -0.0045(7) 0.0137(7) 0.0020(7)
C009 0.0338(8) 0.0309(8) 0.0287(7) 0.0014(6) 0.0104(6) 0.0026(6)
C010 0.0279(8) 0.0312(8) 0.0297(7) -0.0003(6) 0.0084(6) 0.0036(6)
C011 0.0282(8) 0.0296(8) 0.0321(8) 0.0011(6) 0.0084(6) -0.0006(6)
C012 0.0293(8) 0.0401(9) 0.0436(9) -0.0080(7) 0.0108(7) -0.0057(7)
C013 0.0470(10) 0.0508(11) 0.0337(9) -0.0080(8) 0.0074(7) 0.0008(8)
C014 0.0426(10) 0.0502(11) 0.0450(10) -0.0161(9) 0.0088(8) -0.0039(8)
C015 0.0438(10) 0.0456(10) 0.0364(9) 0.0045(8) 0.0116(7) 0.0040(8)
C016 0.0532(11) 0.0648(13) 0.0297(9) 0.0014(8) -0.0020(8) 0.0084(9)
C017 0.0617(13) 0.0484(11) 0.0516(11) 0.0026(9) 0.0020(10) 0.0128(9)

loop_
_atom_type_symbol
_atom_type_description
_atom_type_scat_dispersion_real
_atom_type_scat_dispersion_imag
_atom_type_scat_source
C C 0.0181 0.0091 'International Tables Vol C Tables 4.2.6.8 and 6.1.1.4'
H H 0.0000 0.0000 'International Tables Vol C Tables 4.2.6.8 and 6.1.1.4'
Cl Cl 0.3639 0.7018 'International Tables Vol C Tables 4.2.6.8 and 6.1.1.4'
N N 0.0311 0.0180 'International Tables Vol C Tables 4.2.6.8 and 6.1.1.4'
O O 0.0492 0.0322 'International Tables Vol C Tables 4.2.6.8 and 6.1.1.4'

loop_
_geom_angle_atom_site_label_1
_geom_angle_atom_site_label_2
_geom_angle_atom_site_label_3
_geom_angle
C006 O002 H002 107.2(15)
C009 O003 H003 115.5
C009 O004 H004 120.7
C014 N005 C015 122.75(15)
C014 N005 H005 113.2(15)
C015 N005 H005 123.8(15)
O002 C006 C012 117.80(14)
O002 C006 C010 122.22(14)
C012 C006 C010 119.96(14)
C011 C007 C008 118.60(14)
C011 C007 C009 120.37(13)
C008 C007 C009 121.03(13)
C012 C008 C007 120.93(15)
C012 C008 H008 118.7(12)
C007 C008 H008 120.3(12)
O004 C009 O003 122.45(14)
O004 C009 C007 118.94(13)
O003 C009 C007 118.61(13)
C011 C010 C006 119.83(14)
C011 C010 H010 120.4(11)
C006 C010 H010 119.7(11)
C010 C011 C007 120.82(14)
C010 C011 H011 120.0(11)
C007 C011 H011 119.1(11)
C008 C012 C006 119.85(15)
C008 C012 H012 121.7(12)
C006 C012 H012 118.4(12)
C015 C013 C016 119.55(17)
C015 C013 H013 118.2(14)
C016 C013 H013 122.2(13)
N005 C014 C017 119.60(18)
N005 C014 H014 114.8(14)
C017 C014 H014 125.6(14)
N005 C015 C013 119.53(17)
N005 C015 H015 116.3(14)
C013 C015 H015 124.2(14)
C013 C016 C017 119.27(17)
C013 C016 H016 120.7(13)
C017 C016 H016 120.0(13)
C014 C017 C016 119.29(19)
C014 C017 H017 120.2(16)
C016 C017 H017 120.5(15)

loop_
_geom_bond_atom_site_label_1
_geom_bond_atom_site_label_2
_geom_bond_distance
O002 C006 1.3619(19)
O002 H002 0.830(15)
O003 C009 1.2732(19)
O003 H003 0.9665
O004 C009 1.2655(18)
O004 H004 0.9131
N005 C014 1.322(3)
N005 C015 1.325(2)
N005 H005 0.88(2)
C006 C012 1.386(2)
C006 C010 1.387(2)
C007 C011 1.391(2)
C007 C008 1.392(2)
C007 C009 1.473(2)
C008 C012 1.378(2)
C008 H008 0.94(2)
C010 C011 1.381(2)
C010 H010 0.945(19)
C011 H011 0.955(18)
C012 H012 0.93(2)
C013 C015 1.363(3)
C013 C016 1.367(3)
C013 H013 0.95(2)
C014 C017 1.364(3)
C014 H014 0.92(2)
C015 H015 0.95(2)
C016 C017 1.377(3)
C016 H016 0.96(2)
C017 H017 0.92(2)

loop_
_geom_hbond_atom_site_label_D
_geom_hbond_atom_site_label_H
_geom_hbond_atom_site_label_A
_geom_hbond_distance_DH
_geom_hbond_distance_HA
_geom_hbond_distance_DA
_geom_hbond_angle_DHA
_geom_hbond_site_symmetry_A
O002 H002 Cl01 0.830(15) 2.253(16) 3.0797(13) 174(2) .
O003 H003 O004 0.97 1.67 2.6384(15) 174.9 3_645
O004 H004 O003 0.91 1.73 2.6384(15) 173.2 3_645
N005 H005 Cl01 0.88(2) 2.23(2) 3.0814(14) 164(2) .
